data_7049190
loop_
_publ_author_name
'Peters, Marius'
'Bannenberg, Thomas'
'Bockfeld, Dirk'
'Tamm, Matthias'

_publ_section_title
;
 Pentamethylcyclopentadienyl ruthenium &quot;pogo stick&quot; complexes
 with nitrogen donor ligands.
;
_journal_issue 13
_journal_name_full 'Dalton transactions (Cambridge, England : 2003)'
_journal_page_first 4228
_journal_page_last 4238
_journal_paper_doi 10.1039/c9dt00577c
_journal_volume 48
_journal_year 2019
_chemical_formula_moiety 'C37 H51 N3 Ru'
_chemical_formula_sum 'C37 H51 N3 Ru'
_chemical_formula_weight 638.87
_space_group_crystal_system monoclinic
_space_group_IT_number 14
_space_group_name_Hall '-P 2yn'
_space_group_name_H-M_alt 'P 1 21/n 1'
_symmetry_space_group_name_Hall '-P 2yn'
_symmetry_space_group_name_H-M 'P 1 21/n 1'
_atom_sites_solution_hydrogens geom
_audit_creation_method SHELXL-2018/3
_audit_update_record
;
2018-09-28 deposited with the CCDC.    2019-02-28 downloaded from the CCDC.
;
_cell_angle_alpha 90
_cell_angle_beta 98.1772(8)
_cell_angle_gamma 90
_cell_formula_units_Z 4
_cell_length_a 10.46144(8)
_cell_length_b 18.55835(12)
_cell_length_c 18.31024(14)
_cell_measurement_reflns_used 74186
_cell_measurement_temperature 100(2)
_cell_measurement_theta_max 75.9840
_cell_measurement_theta_min 3.3870
_cell_volume 3518.74(4)
_computing_cell_refinement 'CrysAlisPro 1.171.38.43 (Rigaku OD, 2015)'
_computing_data_collection 'CrysAlisPro 1.171.38.43 (Rigaku OD, 2015)'
_computing_data_reduction 'CrysAlisPro 1.171.38.43 (Rigaku OD, 2015)'
_computing_publication_material 'OLEX2 v1.2 (O. V. Dolomanov et al., J. Appl. Cryst., 2009, 42, 339-341)'
_computing_structure_refinement 'SHELXL-2014/7 (G. M. Sheldrick, Acta Cryst., 2008, A64, 112-122)'
_computing_structure_solution 'SHELXT-2014/5 (G. M. Sheldrick, Acta Cryst., 2015, A71, 3-8)'
_diffrn_ambient_temperature 100(2)
_diffrn_detector_area_resol_mean 10.3543
_diffrn_measured_fraction_theta_full 1.000
_diffrn_measured_fraction_theta_max 0.998
_diffrn_measurement_device 'four-circle diffractometer'
_diffrn_measurement_device_type 'Oxford Diffraction Xcalibur, Atlas, Nova'
_diffrn_measurement_method '\w scan'
_diffrn_radiation_monochromator mirror
_diffrn_radiation_type CuK\a
_diffrn_radiation_wavelength 1.54184
_diffrn_reflns_av_R_equivalents 0.0614
_diffrn_reflns_av_unetI/netI 0.0152
_diffrn_reflns_Laue_measured_fraction_full 1.000
_diffrn_reflns_Laue_measured_fraction_max 0.998
_diffrn_reflns_limit_h_max 13
_diffrn_reflns_limit_h_min -13
_diffrn_reflns_limit_k_max 23
_diffrn_reflns_limit_k_min -23
_diffrn_reflns_limit_l_max 23
_diffrn_reflns_limit_l_min -23
_diffrn_reflns_number 177373
_diffrn_reflns_point_group_measured_fraction_full 1.000
_diffrn_reflns_point_group_measured_fraction_max 0.998
_diffrn_reflns_theta_full 67.684
_diffrn_reflns_theta_max 76.234
_diffrn_reflns_theta_min 3.409
_diffrn_source 'micro-focus sealed X-ray tube'
_diffrn_source_type 'Nova (Cu) X-ray Source'
_exptl_absorpt_coefficient_mu 3.794
_exptl_absorpt_correction_T_max 0.982
_exptl_absorpt_correction_T_min 0.973
_exptl_absorpt_correction_type gaussian
_exptl_absorpt_process_details
;
CrysAlisPro 1.171.38.43 (Rigaku Oxford Diffraction, 2015)
Numerical absorption correction based on gaussian integration over
a multifaceted crystal model
Empirical absorption correction using spherical harmonics,
implemented in SCALE3 ABSPACK scaling algorithm.
;
_exptl_crystal_colour black
_exptl_crystal_density_diffrn 1.206
_exptl_crystal_description irregular
_exptl_crystal_F_000 1352
_exptl_crystal_size_max 0.213
_exptl_crystal_size_mid 0.172
_exptl_crystal_size_min 0.128
_refine_diff_density_max 1.044
_refine_diff_density_min -0.440
_refine_diff_density_rms 0.067
_refine_ls_extinction_method none
_refine_ls_goodness_of_fit_ref 1.030
_refine_ls_hydrogen_treatment constr
_refine_ls_matrix_type full
_refine_ls_number_parameters 383
_refine_ls_number_reflns 7341
_refine_ls_number_restraints 0
_refine_ls_restrained_S_all 1.030
_refine_ls_R_factor_all 0.0366
_refine_ls_R_factor_gt 0.0329
_refine_ls_shift/su_max 0.002
_refine_ls_shift/su_mean 0.000
_refine_ls_structure_factor_coef Fsqd
_refine_ls_weighting_details 'w=1/[\s^2^(Fo^2^)+(0.0553P)^2^+2.8449P] where P=(Fo^2^+2Fc^2^)/3'
_refine_ls_weighting_scheme calc
_refine_ls_wR_factor_gt 0.0880
_refine_ls_wR_factor_ref 0.0909
_reflns_Friedel_coverage 0.000
_reflns_number_gt 6653
_reflns_number_total 7341
_reflns_threshold_expression 'I > 2\s(I)'
_cod_data_source_file c9dt00577c3.cif
_cod_data_source_block mp35db
_cod_depositor_comments 'Adding full bibliography for 7049185--7049190.cif.'
_cod_database_code 7049190
_shelx_shelxl_version_number 2018/3
_shelx_space_group_comment
;
The symmetry employed for this shelxl refinement is uniquely defined
by the following loop, which should always be used as a source of
symmetry information in preference to the above space-group names.
They are only intended as comments.
;
_shelx_estimated_absorpt_t_min 0.499
_shelx_estimated_absorpt_t_max 0.642
_oxdiff_exptl_absorpt_empirical_full_min 0.626
_oxdiff_exptl_absorpt_empirical_full_max 1.698
_oxdiff_exptl_absorpt_empirical_details
;
Empirical correction (ABSPACK) includes:
- Absorption correction using spherical harmonics
- Frame scaling
;

loop_
_space_group_symop_operation_xyz
'x, y, z'
'-x+1/2, y+1/2, -z+1/2'
'-x, -y, -z'
'x-1/2, -y-1/2, z-1/2'

loop_
_atom_site_label
_atom_site_type_symbol
_atom_site_fract_x
_atom_site_fract_y
_atom_site_fract_z
_atom_site_U_iso_or_equiv
_atom_site_adp_type
_atom_site_occupancy
_atom_site_site_symmetry_order
_atom_site_calc_flag
_atom_site_refinement_flags_posn
_atom_site_refinement_flags_adp
C1 C 0.4530(2) 0.55175(11) 0.25056(11) 0.0221(4) Uani 1 1 d . .
C2 C 0.6682(2) 0.54358(13) 0.24402(13) 0.0280(4) Uani 1 1 d . .
H2 H 0.758738 0.539540 0.258552 0.034 Uiso 1 1 calc R U
C3 C 0.6074(2) 0.55058(13) 0.17473(13) 0.0287(4) Uani 1 1 d . .
H3 H 0.647334 0.552159 0.131276 0.034 Uiso 1 1 calc R U
C11 C 0.60095(19) 0.53967(12) 0.36987(12) 0.0237(4) Uani 1 1 d . .
C12 C 0.6022(2) 0.60374(12) 0.40978(12) 0.0263(4) Uani 1 1 d . .
C13 C 0.6378(2) 0.59974(13) 0.48607(13) 0.0308(5) Uani 1 1 d . .
H13 H 0.641669 0.642553 0.514739 0.037 Uiso 1 1 calc R U
C14 C 0.6676(2) 0.53430(14) 0.52056(12) 0.0313(5) Uani 1 1 d . .
H14 H 0.691832 0.532543 0.572537 0.038 Uiso 1 1 calc R U
C15 C 0.6621(2) 0.47117(13) 0.47950(13) 0.0295(5) Uani 1 1 d . .
H15 H 0.681220 0.426528 0.504038 0.035 Uiso 1 1 calc R U
C16 C 0.6293(2) 0.47200(12) 0.40305(12) 0.0258(4) Uani 1 1 d . .
C21 C 0.3770(2) 0.56758(11) 0.11670(12) 0.0235(4) Uani 1 1 d . .
C22 C 0.3436(2) 0.63880(12) 0.09768(13) 0.0285(4) Uani 1 1 d . .
C23 C 0.2474(3) 0.64957(13) 0.03817(13) 0.0351(5) Uani 1 1 d . .
H23 H 0.222362 0.697336 0.023960 0.042 Uiso 1 1 calc R U
C24 C 0.1874(3) 0.59229(15) -0.00075(14) 0.0393(6) Uani 1 1 d . .
H24 H 0.121528 0.600928 -0.041134 0.047 Uiso 1 1 calc R U
C25 C 0.2230(3) 0.52211(14) 0.01888(13) 0.0357(5) Uani 1 1 d . .
H25 H 0.181276 0.483051 -0.008349 0.043 Uiso 1 1 calc R U
C26 C 0.3193(2) 0.50821(12) 0.07814(12) 0.0272(4) Uani 1 1 d . .
C30 C -0.0045(2) 0.60390(17) 0.22692(14) 0.0396(6) Uani 1 1 d . .
C31 C -0.0112(2) 0.52890(16) 0.23916(15) 0.0401(6) Uani 1 1 d . .
C32 C 0.0023(2) 0.51706(12) 0.31801(15) 0.0322(5) Uani 1 1 d . .
C33 C 0.0161(2) 0.58606(13) 0.35244(12) 0.0274(4) Uani 1 1 d . .
C34 C 0.0140(2) 0.63854(13) 0.29603(15) 0.0336(5) Uani 1 1 d . .
C35 C -0.0215(3) 0.6434(2) 0.15377(17) 0.0581(9) Uani 1 1 d . .
H35A H 0.006553 0.612311 0.115791 0.087 Uiso 1 1 calc R U
H35B H 0.030684 0.687453 0.158401 0.087 Uiso 1 1 calc R U
H35C H -0.112662 0.655961 0.139809 0.087 Uiso 1 1 calc R U
C36 C -0.0380(3) 0.4743(2) 0.17847(19) 0.0569(8) Uani 1 1 d . .
H36A H -0.130803 0.473432 0.160348 0.085 Uiso 1 1 calc R U
H36B H -0.010482 0.426514 0.197463 0.085 Uiso 1 1 calc R U
H36C H 0.009603 0.487129 0.137977 0.085 Uiso 1 1 calc R U
C37 C -0.0038(3) 0.44508(16) 0.3532(2) 0.0528(8) Uani 1 1 d . .
H37A H 0.036854 0.447705 0.404789 0.079 Uiso 1 1 calc R U
H37B H 0.041957 0.409698 0.326803 0.079 Uiso 1 1 calc R U
H37C H -0.094242 0.430462 0.351276 0.079 Uiso 1 1 calc R U
C38 C 0.0232(3) 0.5973(2) 0.43387(15) 0.0496(7) Uani 1 1 d . .
H38A H 0.063363 0.644041 0.447367 0.074 Uiso 1 1 calc R U
H38B H 0.074970 0.558850 0.460161 0.074 Uiso 1 1 calc R U
H38C H -0.064133 0.596397 0.447406 0.074 Uiso 1 1 calc R U
C39 C 0.0303(3) 0.71828(15) 0.3117(2) 0.0592(9) Uani 1 1 d . .
H39A H 0.079847 0.740089 0.275836 0.089 Uiso 1 1 calc R U
H39B H 0.076340 0.725259 0.361627 0.089 Uiso 1 1 calc R U
H39C H -0.054878 0.741165 0.307696 0.089 Uiso 1 1 calc R U
C121 C 0.5700(2) 0.67564(12) 0.37155(13) 0.0311(5) Uani 1 1 d . .
H121 H 0.523178 0.664997 0.321216 0.037 Uiso 1 1 calc R U
C122 C 0.4808(3) 0.72184(14) 0.41128(16) 0.0417(6) Uani 1 1 d . .
H12A H 0.401702 0.694911 0.415653 0.063 Uiso 1 1 calc R U
H12B H 0.458909 0.766110 0.383090 0.063 Uiso 1 1 calc R U
H12C H 0.524634 0.734169 0.460607 0.063 Uiso 1 1 calc R U
C123 C 0.6938(3) 0.71597(14) 0.36151(17) 0.0446(6) Uani 1 1 d . .
H12D H 0.741302 0.728220 0.409980 0.067 Uiso 1 1 calc R U
H12E H 0.671786 0.760230 0.333332 0.067 Uiso 1 1 calc R U
H12F H 0.747777 0.685286 0.334796 0.067 Uiso 1 1 calc R U
C161 C 0.6213(2) 0.40401(12) 0.35625(13) 0.0296(5) Uani 1 1 d . .
H161 H 0.664087 0.414450 0.311938 0.036 Uiso 1 1 calc R U
C162 C 0.4802(2) 0.38320(13) 0.32862(14) 0.0339(5) Uani 1 1 d . .
H16A H 0.439143 0.365771 0.370143 0.051 Uiso 1 1 calc R U
H16B H 0.478296 0.345110 0.291409 0.051 Uiso 1 1 calc R U
H16C H 0.433429 0.425485 0.306706 0.051 Uiso 1 1 calc R U
C163 C 0.6910(3) 0.33944(13) 0.39622(16) 0.0400(6) Uani 1 1 d . .
H16D H 0.778588 0.353709 0.417552 0.060 Uiso 1 1 calc R U
H16E H 0.695570 0.300051 0.361037 0.060 Uiso 1 1 calc R U
H16F H 0.643419 0.323287 0.435630 0.060 Uiso 1 1 calc R U
C221 C 0.4087(2) 0.70221(13) 0.14014(15) 0.0362(5) Uani 1 1 d . .
H221 H 0.480266 0.682993 0.177040 0.043 Uiso 1 1 calc R U
C222 C 0.3157(3) 0.74319(15) 0.18200(17) 0.0477(7) Uani 1 1 d . .
H22A H 0.243876 0.762010 0.146968 0.072 Uiso 1 1 calc R U
H22B H 0.361287 0.783287 0.209092 0.072 Uiso 1 1 calc R U
H22C H 0.282023 0.710595 0.216835 0.072 Uiso 1 1 calc R U
C223 C 0.4682(4) 0.75365(17) 0.0885(2) 0.0636(10) Uani 1 1 d . .
H22D H 0.524398 0.726423 0.059987 0.095 Uiso 1 1 calc R U
H22E H 0.518909 0.790657 0.117771 0.095 Uiso 1 1 calc R U
H22F H 0.399115 0.776686 0.054664 0.095 Uiso 1 1 calc R U
C261 C 0.3577(3) 0.43150(11) 0.10058(14) 0.0306(5) Uani 1 1 d . .
H261 H 0.432186 0.435116 0.141190 0.037 Uiso 1 1 calc R U
C262 C 0.2512(3) 0.39286(17) 0.1322(2) 0.0585(8) Uani 1 1 d . .
H26A H 0.221626 0.422697 0.170720 0.088 Uiso 1 1 calc R U
H26B H 0.283728 0.346834 0.153558 0.088 Uiso 1 1 calc R U
H26C H 0.178901 0.383958 0.092995 0.088 Uiso 1 1 calc R U
C263 C 0.4056(5) 0.39049(19) 0.0384(2) 0.0751(13) Uani 1 1 d . .
H26D H 0.335564 0.385934 -0.002932 0.113 Uiso 1 1 calc R U
H26E H 0.434356 0.342411 0.055806 0.113 Uiso 1 1 calc R U
H26F H 0.478037 0.416556 0.022192 0.113 Uiso 1 1 calc R U
N1 N 0.57428(17) 0.54334(10) 0.29062(10) 0.0232(3) Uani 1 1 d . .
N2 N 0.47542(17) 0.55511(10) 0.17793(10) 0.0237(4) Uani 1 1 d . .
N3 N 0.34386(17) 0.55637(10) 0.27548(10) 0.0242(4) Uani 1 1 d . .
Ru1 Ru 0.17123(2) 0.56635(2) 0.28755(2) 0.02214(7) Uani 1 1 d . .

loop_
_atom_site_aniso_label
_atom_site_aniso_U_11
_atom_site_aniso_U_22
_atom_site_aniso_U_33
_atom_site_aniso_U_23
_atom_site_aniso_U_13
_atom_site_aniso_U_12
C1 0.0200(10) 0.0225(9) 0.0236(10) -0.0014(7) 0.0028(8) 0.0005(7)
C2 0.0181(10) 0.0350(11) 0.0316(11) -0.0013(9) 0.0059(8) 0.0021(8)
C3 0.0240(11) 0.0362(11) 0.0277(11) -0.0006(9) 0.0097(9) 0.0019(9)
C11 0.0158(9) 0.0303(10) 0.0246(10) -0.0002(8) 0.0016(7) 0.0001(8)
C12 0.0196(10) 0.0302(11) 0.0285(11) -0.0016(8) 0.0021(8) -0.0013(8)
C13 0.0285(11) 0.0351(12) 0.0286(11) -0.0053(9) 0.0035(9) -0.0033(9)
C14 0.0243(11) 0.0446(13) 0.0243(10) 0.0005(9) 0.0009(8) -0.0005(9)
C15 0.0220(10) 0.0350(12) 0.0313(11) 0.0047(9) 0.0031(8) 0.0021(9)
C16 0.0177(9) 0.0296(11) 0.0304(11) 0.0006(8) 0.0045(8) 0.0004(8)
C21 0.0238(10) 0.0271(10) 0.0202(10) 0.0003(7) 0.0048(8) -0.0003(8)
C22 0.0286(11) 0.0275(10) 0.0301(11) 0.0013(8) 0.0067(9) -0.0005(9)
C23 0.0399(13) 0.0320(11) 0.0331(12) 0.0081(9) 0.0040(10) 0.0043(10)
C24 0.0418(14) 0.0470(14) 0.0263(11) 0.0040(10) -0.0041(10) 0.0050(11)
C25 0.0389(13) 0.0381(13) 0.0288(11) -0.0059(9) 0.0000(10) -0.0035(10)
C26 0.0302(11) 0.0268(10) 0.0254(10) -0.0006(8) 0.0071(8) -0.0014(8)
C30 0.0184(11) 0.0669(17) 0.0340(12) 0.0137(12) 0.0052(9) 0.0082(11)
C31 0.0138(10) 0.0617(17) 0.0443(14) -0.0245(12) 0.0019(9) -0.0012(10)
C32 0.0161(10) 0.0281(11) 0.0539(14) 0.0078(10) 0.0100(9) 0.0012(8)
C33 0.0182(10) 0.0376(11) 0.0277(11) -0.0022(9) 0.0071(8) 0.0029(8)
C34 0.0195(10) 0.0310(11) 0.0517(14) 0.0097(10) 0.0095(10) 0.0048(8)
C35 0.0414(16) 0.089(2) 0.0430(16) 0.0255(16) 0.0043(13) 0.0097(16)
C36 0.0338(15) 0.077(2) 0.0589(19) -0.0306(17) 0.0030(13) -0.0026(14)
C37 0.0371(15) 0.0404(15) 0.083(2) 0.0196(15) 0.0159(15) 0.0003(11)
C38 0.0349(14) 0.079(2) 0.0349(14) -0.0106(14) 0.0064(11) 0.0104(14)
C39 0.0485(17) 0.0321(14) 0.101(3) 0.0059(15) 0.0242(17) 0.0033(12)
C121 0.0348(12) 0.0266(10) 0.0310(11) -0.0025(9) 0.0017(9) -0.0006(9)
C122 0.0395(14) 0.0347(13) 0.0516(15) -0.0005(11) 0.0091(12) 0.0069(11)
C123 0.0481(16) 0.0334(13) 0.0557(17) 0.0020(11) 0.0185(13) -0.0041(11)
C161 0.0284(11) 0.0284(11) 0.0327(11) -0.0003(9) 0.0061(9) 0.0039(9)
C162 0.0348(13) 0.0300(11) 0.0365(12) -0.0056(9) 0.0041(10) -0.0015(9)
C163 0.0364(13) 0.0305(12) 0.0535(15) 0.0028(11) 0.0079(11) 0.0061(10)
C221 0.0349(12) 0.0258(11) 0.0480(14) -0.0032(10) 0.0058(11) -0.0016(9)
C222 0.0518(17) 0.0418(14) 0.0543(17) -0.0141(13) 0.0238(13) -0.0114(12)
C223 0.075(2) 0.0412(15) 0.086(2) -0.0218(16) 0.053(2) -0.0244(15)
C261 0.0369(13) 0.0253(11) 0.0303(11) -0.0012(8) 0.0071(10) -0.0001(9)
C262 0.0502(18) 0.0417(16) 0.087(2) 0.0179(16) 0.0202(17) 0.0027(13)
C263 0.123(4) 0.0486(18) 0.066(2) 0.0098(16) 0.054(2) 0.034(2)
N1 0.0180(8) 0.0285(9) 0.0235(8) -0.0011(7) 0.0039(7) 0.0015(7)
N2 0.0201(9) 0.0297(9) 0.0221(9) -0.0004(7) 0.0054(7) 0.0014(7)
N3 0.0189(8) 0.0319(9) 0.0220(8) 0.0005(7) 0.0034(7) 0.0002(7)
Ru1 0.01590(10) 0.02926(10) 0.02159(10) 0.00098(5) 0.00378(6) 0.00037(5)

loop_
_atom_type_symbol
_atom_type_description
_atom_type_scat_dispersion_real
_atom_type_scat_dispersion_imag
_atom_type_scat_source
C C 0.0181 0.0091 'International Tables Vol C Tables 4.2.6.8 and 6.1.1.4'
H H 0.0000 0.0000 'International Tables Vol C Tables 4.2.6.8 and 6.1.1.4'
N N 0.0311 0.0180 'International Tables Vol C Tables 4.2.6.8 and 6.1.1.4'
Ru Ru 0.0552 3.2960 'International Tables Vol C Tables 4.2.6.8 and 6.1.1.4'

loop_
_exptl_crystal_face_index_h
_exptl_crystal_face_index_k
_exptl_crystal_face_index_l
_exptl_crystal_face_perp_dist
-1 -1 -11 0.1161
-4 -2 11 0.0822
3 2 -11 0.0902
6 4 -3 0.1164
0 -12 -2 0.0654
-5 8 -2 0.0478
5 5 5 0.0838
5 -6 3 0.0788
1 -10 6 0.0710
-1 10 -7 0.0529
5 -6 -7 0.0688
-7 2 2 0.0581
0 8 9 0.0678

loop_
_geom_angle_atom_site_label_1
_geom_angle_atom_site_label_2
_geom_angle_atom_site_label_3
_geom_angle
N3 C1 N1 127.70(19)
N3 C1 N2 128.0(2)
N1 C1 N2 104.31(17)
C3 C2 N1 107.46(19)
C2 C3 N2 107.75(19)
C12 C11 C16 123.3(2)
C12 C11 N1 118.28(19)
C16 C11 N1 118.41(19)
C11 C12 C13 117.4(2)
C11 C12 C121 121.4(2)
C13 C12 C121 121.1(2)
C14 C13 C12 120.9(2)
C13 C14 C15 120.3(2)
C14 C15 C16 121.3(2)
C15 C16 C11 116.8(2)
C15 C16 C161 122.9(2)
C11 C16 C161 120.4(2)
C22 C21 C26 122.9(2)
C22 C21 N2 118.37(19)
C26 C21 N2 118.68(18)
C23 C22 C21 117.3(2)
C23 C22 C221 120.9(2)
C21 C22 C221 121.8(2)
C24 C23 C22 121.3(2)
C23 C24 C25 120.2(2)
C24 C25 C26 120.8(2)
C25 C26 C21 117.3(2)
C25 C26 C261 121.1(2)
C21 C26 C261 121.5(2)
C34 C30 C31 108.1(2)
C34 C30 C35 123.9(3)
C31 C30 C35 127.9(3)
C34 C30 Ru1 71.48(13)
C31 C30 Ru1 69.68(13)
C35 C30 Ru1 127.20(18)
C30 C31 C32 107.9(2)
C30 C31 C36 123.8(3)
C32 C31 C36 128.1(3)
C30 C31 Ru1 71.29(14)
C32 C31 Ru1 71.12(13)
C36 C31 Ru1 126.73(18)
C33 C32 C31 107.1(2)
C33 C32 C37 128.5(3)
C31 C32 C37 124.4(3)
C33 C32 Ru1 72.25(12)
C31 C32 Ru1 68.95(13)
C37 C32 Ru1 125.89(17)
C34 C33 C32 107.7(2)
C34 C33 C38 128.6(2)
C32 C33 C38 123.6(2)
C34 C33 Ru1 69.68(12)
C32 C33 Ru1 69.12(12)
C38 C33 Ru1 129.23(17)
C30 C34 C33 109.1(2)
C30 C34 C39 127.9(3)
C33 C34 C39 123.0(3)
C30 C34 Ru1 70.01(14)
C33 C34 Ru1 72.00(12)
C39 C34 Ru1 123.93(18)
C12 C121 C122 112.6(2)
C12 C121 C123 110.4(2)
C122 C121 C123 111.6(2)
C16 C161 C163 113.3(2)
C16 C161 C162 111.52(18)
C163 C161 C162 109.2(2)
C22 C221 C222 111.8(2)
C22 C221 C223 111.0(2)
C222 C221 C223 110.0(2)
C262 C261 C263 113.1(3)
C262 C261 C26 111.6(2)
C263 C261 C26 111.8(2)
C1 N1 C2 110.46(18)
C1 N1 C11 124.92(17)
C2 N1 C11 124.50(18)
C1 N2 C3 110.00(18)
C1 N2 C21 124.03(18)
C3 N2 C21 125.77(18)
C1 N3 Ru1 166.18(16)
N3 Ru1 C31 139.02(9)
N3 Ru1 C30 138.86(9)
C31 Ru1 C30 39.03(12)
N3 Ru1 C32 147.45(8)
C31 Ru1 C32 39.93(11)
C30 Ru1 C32 65.80(10)
N3 Ru1 C34 147.02(8)
C31 Ru1 C34 65.02(10)
C30 Ru1 C34 38.50(11)
C32 Ru1 C34 64.94(8)
N3 Ru1 C33 153.46(8)
C31 Ru1 C33 65.35(9)
C30 Ru1 C33 64.71(9)
C32 Ru1 C33 38.63(9)
C34 Ru1 C33 38.32(9)

loop_
_geom_bond_atom_site_label_1
_geom_bond_atom_site_label_2
_geom_bond_distance
C1 N3 1.291(3)
C1 N1 1.381(3)
C1 N2 1.384(3)
C2 C3 1.342(3)
C2 N1 1.390(3)
C3 N2 1.393(3)
C11 C12 1.395(3)
C11 C16 1.408(3)
C11 N1 1.440(3)
C12 C13 1.396(3)
C12 C121 1.522(3)
C13 C14 1.384(3)
C14 C15 1.389(3)
C15 C16 1.393(3)
C16 C161 1.521(3)
C21 C22 1.399(3)
C21 C26 1.399(3)
C21 N2 1.429(3)
C22 C23 1.389(3)
C22 C221 1.518(3)
C23 C24 1.380(4)
C24 C25 1.388(4)
C25 C26 1.396(3)
C26 C261 1.520(3)
C30 C34 1.408(4)
C30 C31 1.413(4)
C30 C35 1.515(4)
C30 Ru1 2.125(2)
C31 C32 1.447(4)
C31 C36 1.501(4)
C31 Ru1 2.104(2)
C32 C33 1.426(3)
C32 C37 1.489(3)
C32 Ru1 2.133(2)
C33 C34 1.418(3)
C33 C38 1.497(3)
C33 Ru1 2.175(2)
C34 C39 1.512(4)
C34 Ru1 2.144(2)
C121 C122 1.525(3)
C121 C123 1.530(3)
C161 C163 1.534(3)
C161 C162 1.539(3)
C221 C222 1.525(4)
C221 C223 1.537(4)
C261 C262 1.509(4)
C261 C263 1.512(4)
N3 Ru1 1.8597(18)

loop_
_geom_torsion_atom_site_label_1
_geom_torsion_atom_site_label_2
_geom_torsion_atom_site_label_3
_geom_torsion_atom_site_label_4
_geom_torsion
N1 C2 C3 N2 0.3(3)
C16 C11 C12 C13 2.3(3)
N1 C11 C12 C13 -175.25(19)
C16 C11 C12 C121 -179.6(2)
N1 C11 C12 C121 2.9(3)
C11 C12 C13 C14 -1.5(3)
C121 C12 C13 C14 -179.7(2)
C12 C13 C14 C15 -0.1(3)
C13 C14 C15 C16 1.2(3)
C14 C15 C16 C11 -0.5(3)
C14 C15 C16 C161 -179.5(2)
C12 C11 C16 C15 -1.2(3)
N1 C11 C16 C15 176.27(18)
C12 C11 C16 C161 177.7(2)
N1 C11 C16 C161 -4.7(3)
C26 C21 C22 C23 0.8(3)
N2 C21 C22 C23 -179.8(2)
C26 C21 C22 C221 -179.5(2)
N2 C21 C22 C221 0.0(3)
C21 C22 C23 C24 -0.1(4)
C221 C22 C23 C24 -179.9(2)
C22 C23 C24 C25 -0.3(4)
C23 C24 C25 C26 0.2(4)
C24 C25 C26 C21 0.4(4)
C24 C25 C26 C261 179.3(2)
C22 C21 C26 C25 -0.9(3)
N2 C21 C26 C25 179.6(2)
C22 C21 C26 C261 -179.7(2)
N2 C21 C26 C261 0.8(3)
C34 C30 C31 C32 0.6(2)
C35 C30 C31 C32 -176.0(2)
Ru1 C30 C31 C32 62.05(15)
C34 C30 C31 C36 176.3(2)
C35 C30 C31 C36 -0.3(4)
Ru1 C30 C31 C36 -122.2(2)
C34 C30 C31 Ru1 -61.49(16)
C35 C30 C31 Ru1 121.9(3)
C30 C31 C32 C33 0.4(2)
C36 C31 C32 C33 -175.1(2)
Ru1 C31 C32 C33 62.60(15)
C30 C31 C32 C37 178.0(2)
C36 C31 C32 C37 2.5(4)
Ru1 C31 C32 C37 -119.8(2)
C30 C31 C32 Ru1 -62.16(15)
C36 C31 C32 Ru1 122.3(3)
C31 C32 C33 C34 -1.3(2)
C37 C32 C33 C34 -178.7(2)
Ru1 C32 C33 C34 59.18(15)
C31 C32 C33 C38 175.5(2)
C37 C32 C33 C38 -1.9(4)
Ru1 C32 C33 C38 -124.0(2)
C31 C32 C33 Ru1 -60.45(14)
C37 C32 C33 Ru1 122.1(3)
C31 C30 C34 C33 -1.4(3)
C35 C30 C34 C33 175.4(2)
Ru1 C30 C34 C33 -61.72(16)
C31 C30 C34 C39 178.4(2)
C35 C30 C34 C39 -4.9(4)
Ru1 C30 C34 C39 118.0(3)
C31 C30 C34 Ru1 60.35(15)
C35 C30 C34 Ru1 -122.9(2)
C32 C33 C34 C30 1.6(2)
C38 C33 C34 C30 -175.0(2)
Ru1 C33 C34 C30 60.48(16)
C32 C33 C34 C39 -178.1(2)
C38 C33 C34 C39 5.3(4)
Ru1 C33 C34 C39 -119.3(2)
C32 C33 C34 Ru1 -58.83(15)
C38 C33 C34 Ru1 124.6(2)
C11 C12 C121 C122 136.2(2)
C13 C12 C121 C122 -45.8(3)
C11 C12 C121 C123 -98.4(2)
C13 C12 C121 C123 79.6(3)
C15 C16 C161 C163 -17.6(3)
C11 C16 C161 C163 163.4(2)
C15 C16 C161 C162 106.1(2)
C11 C16 C161 C162 -72.9(3)
C23 C22 C221 C222 67.0(3)
C21 C22 C221 C222 -112.8(3)
C23 C22 C221 C223 -56.3(3)
C21 C22 C221 C223 123.9(3)
C25 C26 C261 C262 -68.3(3)
C21 C26 C261 C262 110.5(3)
C25 C26 C261 C263 59.5(4)
C21 C26 C261 C263 -121.7(3)
N3 C1 N1 C2 -177.6(2)
N2 C1 N1 C2 1.6(2)
N3 C1 N1 C11 -1.4(3)
N2 C1 N1 C11 177.75(18)
C3 C2 N1 C1 -1.2(3)
C3 C2 N1 C11 -177.4(2)
C12 C11 N1 C1 -78.0(3)
C16 C11 N1 C1 104.3(2)
C12 C11 N1 C2 97.6(2)
C16 C11 N1 C2 -80.0(3)
N3 C1 N2 C3 177.8(2)
N1 C1 N2 C3 -1.4(2)
N3 C1 N2 C21 2.6(3)
N1 C1 N2 C21 -176.54(18)
C2 C3 N2 C1 0.7(3)
C2 C3 N2 C21 175.7(2)
C22 C21 N2 C1 85.7(3)
C26 C21 N2 C1 -94.8(3)
C22 C21 N2 C3 -88.7(3)
C26 C21 N2 C3 90.8(3)
N1 C1 N3 Ru1 176.8(5)
N2 C1 N3 Ru1 -2.2(8)
C1 N3 Ru1 C31 45.7(7)
C1 N3 Ru1 C30 -15.4(7)
C1 N3 Ru1 C32 114.0(7)
C1 N3 Ru1 C34 -80.5(7)
C1 N3 Ru1 C33 -162.5(6)

loop_
_exptl_oxdiff_crystal_face_indexfrac_h
_exptl_oxdiff_crystal_face_indexfrac_k
_exptl_oxdiff_crystal_face_indexfrac_l
_exptl_oxdiff_crystal_face_x
_exptl_oxdiff_crystal_face_y
_exptl_oxdiff_crystal_face_z
-0.9821 -0.9929 -11.0017 0.6968 0.2383 0.6318
-4.0296 -2.0172 10.9862 -0.9863 -0.3449 0.0918
3.0261 2.0156 -10.9870 0.9501 0.2812 0.0383
6.0186 4.0150 -2.9791 0.5716 0.1627 -0.7480
0.0266 -12.0076 -2.0448 -0.2943 0.8904 0.3793
-5.0293 8.0001 -1.9734 0.2483 -0.8421 0.5423
4.9990 5.0074 5.0218 0.0122 -0.1400 -0.9894
5.0237 -5.9994 2.9807 -0.2459 0.6797 -0.6345
1.0121 -10.0113 5.9615 -0.7451 0.6444 -0.1467
-1.0103 10.0122 -6.9612 0.8151 -0.6234 0.1901
5.0414 -5.9909 -7.0167 0.4534 0.8900 -0.2005
-7.0319 1.9889 2.0012 -0.3208 -0.6295 0.7752
-0.0313 7.9985 9.0279 -0.3399 -0.7548 -0.5856
